data_4500332
loop_
_publ_author_name
'Zhang, Ya-Nan'
'Liu, Ping'
'Wang, Yao-Yu'
'Wu, Ling-Yue'
'Pang, Ling-Yan'
'Shi, Qi-Zhen'

_publ_section_title
;
 Syntheses and Crystal Structures of a Series of Zn(II)/Cd(II)
 Coordination Polymers Constructed from a Flexible
 6,6&#x2032;-Dithiodinicotinic Acid
;
_journal_issue 5
_journal_name_full 'Crystal Growth &amp; Design'
_journal_page_first 1531
_journal_paper_doi 10.1021/cg101433t
_journal_volume 11
_journal_year 2011
_chemical_formula_moiety 'C30 H26 Cd N5 O5 S2'
_chemical_formula_sum 'C30 H26 Cd N5 O5 S2'
_chemical_formula_weight 713.08
_chemical_name_systematic
; 
 ? 
;
_space_group_IT_number 15
_symmetry_cell_setting monoclinic
_symmetry_space_group_name_Hall '-C 2yc'
_symmetry_space_group_name_H-M 'C 1 2/c 1'
_atom_sites_solution_hydrogens geom
_atom_sites_solution_primary direct
_atom_sites_solution_secondary difmap
_audit_creation_method SHELXL-97
_cell_angle_alpha 90.00
_cell_angle_beta 114.387(8)
_cell_angle_gamma 90.00
_cell_formula_units_Z 8
_cell_length_a 21.328(6)
_cell_length_b 13.794(6)
_cell_length_c 22.592(8)
_cell_measurement_reflns_used 2383
_cell_measurement_temperature 293(2)
_cell_measurement_theta_max 19.845
_cell_measurement_theta_min 2.341
_cell_volume 6054(4)
_computing_cell_refinement APEX2
_computing_data_collection 'APEX2 (Bruker, 2005)'
_computing_data_reduction APEX2
_computing_molecular_graphics APEX2
_computing_publication_material APEX2
_computing_structure_refinement 'SHELXL-97 (Sheldrick, 1997)'
_computing_structure_solution 'SHELXS-97 (Sheldrick, 1990)'
_diffrn_ambient_temperature 293(2)
_diffrn_measured_fraction_theta_full 0.997
_diffrn_measured_fraction_theta_max 0.997
_diffrn_measurement_device_type 'Bruker APEX SMART II'
_diffrn_measurement_method \w
_diffrn_radiation_monochromator graphite
_diffrn_radiation_source 'fine-focus sealed tube'
_diffrn_radiation_type MoK\a
_diffrn_radiation_wavelength 0.71073
_diffrn_reflns_av_R_equivalents 0.0509
_diffrn_reflns_av_sigmaI/netI 0.0602
_diffrn_reflns_limit_h_max 25
_diffrn_reflns_limit_h_min -25
_diffrn_reflns_limit_k_max 16
_diffrn_reflns_limit_k_min -16
_diffrn_reflns_limit_l_max 26
_diffrn_reflns_limit_l_min -23
_diffrn_reflns_number 15010
_diffrn_reflns_theta_full 25.10
_diffrn_reflns_theta_max 25.10
_diffrn_reflns_theta_min 1.81
_diffrn_standards_decay_% 0
_diffrn_standards_interval_time 0
_diffrn_standards_number 0
_exptl_absorpt_coefficient_mu 0.907
_exptl_absorpt_correction_T_max 0.8759
_exptl_absorpt_correction_T_min 0.7301
_exptl_absorpt_correction_type multi-scan
_exptl_absorpt_process_details multi-scan
_exptl_crystal_colour colourless
_exptl_crystal_density_diffrn 1.565
_exptl_crystal_density_method 'not measured'
_exptl_crystal_description block
_exptl_crystal_F_000 2888
_exptl_crystal_size_max 0.37
_exptl_crystal_size_mid 0.23
_exptl_crystal_size_min 0.15
_refine_diff_density_max 2.780
_refine_diff_density_min -0.850
_refine_diff_density_rms 0.123
_refine_ls_extinction_method none
_refine_ls_goodness_of_fit_ref 1.071
_refine_ls_hydrogen_treatment constr
_refine_ls_matrix_type full
_refine_ls_number_parameters 393
_refine_ls_number_reflns 5375
_refine_ls_number_restraints 20
_refine_ls_restrained_S_all 1.559
_refine_ls_R_factor_all 0.1127
_refine_ls_R_factor_gt 0.0760
_refine_ls_shift/su_max 0.000
_refine_ls_shift/su_mean 0.000
_refine_ls_structure_factor_coef Fsqd
_refine_ls_weighting_details 'calc w=1/[\s^2^(Fo^2^)+(0.1576P)^2^+0.0000P] where P=(Fo^2^+2Fc^2^)/3'
_refine_ls_weighting_scheme calc
_refine_ls_wR_factor_gt 0.2241
_refine_ls_wR_factor_ref 0.2619
_reflns_number_gt 3174
_reflns_number_total 5375
_reflns_threshold_expression >2sigma(I)
_cod_data_source_file cg101433t_si_001.cif
_cod_data_source_block 4
_cod_original_cell_volume 6053(4)
_cod_original_sg_symbol_H-M C2/c
_cod_database_code 4500332

loop_
_symmetry_equiv_pos_as_xyz
'x, y, z'
'-x, y, -z+1/2'
'x+1/2, y+1/2, z'
'-x+1/2, y+1/2, -z+1/2'
'-x, -y, -z'
'x, -y, z-1/2'
'-x+1/2, -y+1/2, -z'
'x+1/2, -y+1/2, z-1/2'

loop_
_atom_site_label
_atom_site_type_symbol
_atom_site_fract_x
_atom_site_fract_y
_atom_site_fract_z
_atom_site_U_iso_or_equiv
_atom_site_adp_type
_atom_site_occupancy
_atom_site_symmetry_multiplicity
_atom_site_calc_flag
_atom_site_refinement_flags
Cd1 Cd 0.32223(4) 0.62058(6) 0.23550(4) 0.0663(5) Uani 1 1 d .
C1 C 0.6830(8) 1.4508(9) 0.3333(6) 0.075(3) Uani 1 1 d .
C2 C 0.6797(8) 1.3630(9) 0.3705(6) 0.078(4) Uani 1 1 d .
C3 C 0.6278(8) 1.3464(12) 0.3870(7) 0.098(4) Uani 1 1 d .
H3 H 0.5926 1.3915 0.3776 0.118 Uiso 1 1 calc R
C4 C 0.6270(7) 1.2530(10) 0.4212(6) 0.086(4) Uani 1 1 d .
H4 H 0.5931 1.2378 0.4356 0.103 Uiso 1 1 calc R
C5 C 0.6795(6) 1.1945(10) 0.4290(6) 0.073(3) Uani 1 1 d .
C6 C 0.7307(8) 1.2924(10) 0.3850(7) 0.090(4) Uani 1 1 d .
H6 H 0.7670 1.3052 0.3734 0.107 Uiso 1 1 calc R
C7 C 0.5433(8) 0.9797(10) 0.4190(6) 0.077(4) Uani 1 1 d .
C8 C 0.4758(8) 0.9871(9) 0.4108(6) 0.082(4) Uani 1 1 d .
H8 H 0.4620 1.0355 0.4315 0.099 Uiso 1 1 calc R
C9 C 0.4302(7) 0.9220(10) 0.3716(6) 0.081(4) Uani 1 1 d .
H9 H 0.3848 0.9224 0.3670 0.098 Uiso 1 1 calc R
C10 C 0.4515(7) 0.8546(8) 0.3383(6) 0.069(3) Uani 1 1 d .
C11 C 0.5176(7) 0.8564(9) 0.3454(6) 0.072(3) Uani 1 1 d .
H11 H 0.5309 0.8140 0.3207 0.086 Uiso 1 1 calc R
C12 C 0.4007(7) 0.7799(9) 0.2957(6) 0.071(3) Uani 1 1 d .
C13 C 0.1956(7) 0.5468(10) 0.2684(7) 0.085(4) Uani 1 1 d .
H13 H 0.2221 0.4907 0.2776 0.103 Uiso 1 1 calc R
C14 C 0.1355(7) 0.5469(12) 0.2779(7) 0.092(4) Uani 1 1 d .
H14 H 0.1229 0.4922 0.2945 0.110 Uiso 1 1 calc R
C15 C 0.0950(7) 0.6272(13) 0.2630(7) 0.092(5) Uani 1 1 d .
C16 C 0.1171(7) 0.7049(11) 0.2417(6) 0.084(4) Uani 1 1 d .
H16 H 0.0909 0.7614 0.2318 0.101 Uiso 1 1 calc R
C17 C 0.1782(6) 0.7028(10) 0.2342(6) 0.076(3) Uani 1 1 d .
H17 H 0.1926 0.7583 0.2200 0.091 Uiso 1 1 calc R
C18 C 0.0296(7) 0.6290(13) 0.2761(8) 0.117(6) Uani 1 1 d D
H18A H 0.0305 0.5729 0.3024 0.140 Uiso 1 1 calc R
H18B H 0.0312 0.6863 0.3016 0.140 Uiso 1 1 calc R
C19 C 0.0977(8) 0.9622(11) 0.1487(7) 0.088(4) Uani 1 1 d .
H19 H 0.0897 0.9333 0.1821 0.105 Uiso 1 1 calc R
C20 C 0.0763(8) 0.9125(11) 0.0920(8) 0.091(4) Uani 1 1 d .
H20 H 0.0549 0.8527 0.0884 0.109 Uiso 1 1 calc R
C21 C 0.0855(7) 0.9490(11) 0.0405(8) 0.090(4) Uani 1 1 d .
C22 C 0.1171(8) 1.0405(12) 0.0524(7) 0.097(4) Uani 1 1 d .
H22 H 0.1242 1.0725 0.0195 0.116 Uiso 1 1 calc R
C23 C 0.1368(7) 1.0815(12) 0.1104(8) 0.096(4) Uani 1 1 d .
H23 H 0.1589 1.1412 0.1162 0.115 Uiso 1 1 calc R
C24 C 0.0665(9) 0.8987(14) -0.0228(8) 0.120(6) Uani 1 1 d DU
H24A H 0.0395 0.9419 -0.0580 0.144 Uiso 1 1 calc R
H24B H 0.0387 0.8422 -0.0246 0.144 Uiso 1 1 calc R
C25 C 0.1340(9) 0.8662(13) -0.0313(8) 0.116(6) Uani 1 1 d DU
H25A H 0.1208 0.8309 -0.0718 0.140 Uiso 1 1 calc R
H25B H 0.1595 0.9232 -0.0335 0.140 Uiso 1 1 calc R
C26 C 0.1806(8) 0.8012(12) 0.0257(7) 0.091(4) Uani 1 1 d .
C27 C 0.2400(9) 0.8400(12) 0.0711(9) 0.103(5) Uani 1 1 d .
H27 H 0.2530 0.9029 0.0663 0.123 Uiso 1 1 calc R
C28 C 0.2799(7) 0.7853(11) 0.1236(8) 0.092(4) Uani 1 1 d .
H28 H 0.3214 0.8111 0.1530 0.110 Uiso 1 1 calc R
C29 C 0.2067(8) 0.6606(11) 0.0902(7) 0.089(4) Uani 1 1 d .
H29 H 0.1950 0.5972 0.0953 0.107 Uiso 1 1 calc R
C30 C 0.1660(8) 0.7110(12) 0.0377(8) 0.099(4) Uani 1 1 d .
H30 H 0.1258 0.6820 0.0084 0.118 Uiso 1 1 calc R
N1 N 0.2627(5) 0.6989(8) 0.1344(5) 0.079(3) Uani 1 1 d .
N2 N 0.2168(5) 0.6238(7) 0.2467(5) 0.068(3) Uani 1 1 d .
N3 N 0.1280(5) 1.0454(8) 0.1611(5) 0.072(3) Uani 1 1 d .
N4 N 0.5658(6) 0.9180(9) 0.3872(5) 0.084(3) Uani 1 1 d .
N5 N 0.7316(6) 1.2062(9) 0.4146(6) 0.096(3) Uani 1 1 d .
O1 O 0.3412(5) 0.7776(6) 0.2951(5) 0.089(3) Uani 1 1 d .
O2 O 0.4198(5) 0.7241(6) 0.2624(5) 0.083(2) Uani 1 1 d .
O3 O 0.7372(6) 1.4661(6) 0.3256(5) 0.102(3) Uani 1 1 d .
O4 O 0.6311(5) 1.5053(6) 0.3117(5) 0.092(3) Uani 1 1 d .
O5 O 0.5202(13) 0.5947(18) 0.3263(12) 0.127(8) Uani 0.50 1 d PU
O6 O 0.5000 0.4050(13) 0.2500 0.141(6) Uani 1 2 d SU
S1 S 0.6048(3) 1.0554(3) 0.48264(19) 0.1149(16) Uani 1 1 d .
S2 S 0.6862(2) 1.0735(3) 0.4641(2) 0.1055(13) Uani 1 1 d .
H5A H 0.4881 0.6358 0.3055 0.127 Uiso 0.50 1 d PR
H5B H 0.5141 0.5424 0.3042 0.127 Uiso 0.50 1 d PR
H6A H 0.5385 0.4365 0.2681 0.127 Uiso 1 1 d R

loop_
_atom_site_aniso_label
_atom_site_aniso_U_11
_atom_site_aniso_U_22
_atom_site_aniso_U_33
_atom_site_aniso_U_23
_atom_site_aniso_U_13
_atom_site_aniso_U_12
Cd1 0.0503(6) 0.0655(7) 0.0878(8) -0.0089(4) 0.0332(5) -0.0033(4)
C1 0.082(10) 0.066(8) 0.075(8) 0.000(6) 0.032(8) -0.006(7)
C2 0.088(10) 0.076(9) 0.073(9) -0.007(6) 0.037(8) -0.022(7)
C3 0.087(11) 0.105(11) 0.093(11) -0.005(9) 0.028(9) -0.015(9)
C4 0.071(9) 0.087(9) 0.091(10) -0.015(7) 0.025(8) -0.012(7)
C5 0.055(8) 0.088(9) 0.069(8) -0.007(6) 0.018(6) -0.011(7)
C6 0.089(10) 0.071(9) 0.097(10) -0.001(7) 0.026(8) -0.009(8)
C7 0.091(11) 0.077(8) 0.062(8) 0.002(6) 0.031(7) -0.016(7)
C8 0.102(11) 0.069(8) 0.081(9) -0.006(7) 0.043(8) -0.007(8)
C9 0.087(10) 0.083(9) 0.086(9) -0.004(8) 0.047(8) -0.012(8)
C10 0.072(8) 0.063(7) 0.069(8) 0.001(6) 0.028(6) -0.015(6)
C11 0.072(9) 0.065(7) 0.074(8) -0.001(6) 0.025(7) -0.014(6)
C12 0.070(8) 0.066(7) 0.079(8) 0.006(6) 0.032(7) -0.011(6)
C13 0.065(8) 0.080(9) 0.121(12) -0.018(8) 0.049(8) -0.012(7)
C14 0.065(9) 0.112(11) 0.106(11) -0.019(9) 0.042(8) -0.021(8)
C15 0.052(8) 0.141(15) 0.082(10) -0.027(9) 0.026(7) -0.007(8)
C16 0.060(8) 0.105(11) 0.086(10) -0.004(8) 0.029(7) 0.010(7)
C17 0.051(7) 0.093(9) 0.091(9) -0.005(7) 0.036(7) 0.004(6)
C18 0.047(7) 0.200(19) 0.112(13) -0.008(11) 0.041(8) -0.010(8)
C19 0.088(10) 0.093(10) 0.096(10) -0.006(8) 0.051(9) -0.004(8)
C20 0.102(12) 0.075(8) 0.101(11) -0.007(8) 0.046(10) -0.006(8)
C21 0.061(8) 0.088(10) 0.101(11) -0.014(9) 0.014(8) 0.023(7)
C22 0.091(11) 0.113(12) 0.083(10) 0.015(9) 0.033(9) 0.019(9)
C23 0.082(10) 0.103(11) 0.099(12) -0.026(9) 0.033(9) -0.016(8)
C24 0.097(12) 0.152(14) 0.088(11) -0.023(10) 0.015(9) 0.020(10)
C25 0.115(13) 0.133(13) 0.087(10) -0.003(9) 0.029(10) 0.031(10)
C26 0.083(10) 0.112(12) 0.071(9) -0.002(8) 0.026(8) 0.011(9)
C27 0.088(11) 0.095(10) 0.123(13) 0.029(10) 0.042(10) 0.006(9)
C28 0.069(9) 0.093(10) 0.112(12) 0.003(9) 0.037(9) -0.015(8)
C29 0.093(11) 0.068(8) 0.096(11) -0.006(8) 0.030(9) -0.012(8)
C30 0.085(11) 0.092(11) 0.101(12) -0.017(9) 0.020(9) 0.001(9)
N1 0.064(7) 0.072(7) 0.105(8) -0.009(6) 0.039(6) -0.001(5)
N2 0.048(6) 0.080(7) 0.085(7) -0.015(5) 0.036(5) -0.013(5)
N3 0.065(6) 0.077(7) 0.074(7) 0.005(5) 0.030(5) -0.004(5)
N4 0.066(7) 0.101(8) 0.075(7) -0.004(6) 0.018(6) -0.017(6)
N5 0.076(8) 0.096(9) 0.107(9) -0.003(7) 0.027(7) -0.007(6)
O1 0.073(6) 0.091(6) 0.114(7) -0.025(5) 0.049(5) -0.018(5)
O2 0.067(5) 0.079(6) 0.105(7) -0.022(5) 0.037(5) -0.012(4)
O3 0.103(8) 0.080(6) 0.148(9) 0.013(6) 0.079(7) -0.001(5)
O4 0.086(7) 0.073(6) 0.116(7) 0.020(5) 0.041(6) -0.001(5)
O5 0.115(13) 0.149(13) 0.120(13) 0.001(10) 0.050(10) 0.006(11)
O6 0.102(10) 0.136(10) 0.165(12) 0.000 0.036(9) 0.000
S1 0.147(4) 0.109(3) 0.081(3) -0.006(2) 0.038(3) -0.059(3)
S2 0.102(3) 0.086(3) 0.111(3) 0.007(2) 0.026(2) -0.016(2)

loop_
_atom_type_symbol
_atom_type_description
_atom_type_scat_dispersion_real
_atom_type_scat_dispersion_imag
_atom_type_scat_source
C C 0.0033 0.0016 'International Tables Vol C Tables 4.2.6.8 and 6.1.1.4'
H H 0.0000 0.0000 'International Tables Vol C Tables 4.2.6.8 and 6.1.1.4'
N N 0.0061 0.0033 'International Tables Vol C Tables 4.2.6.8 and 6.1.1.4'
O O 0.0106 0.0060 'International Tables Vol C Tables 4.2.6.8 and 6.1.1.4'
Cd Cd -0.8075 1.2024 'International Tables Vol C Tables 4.2.6.8 and 6.1.1.4'
S S 0.1246 0.1234 'International Tables Vol C Tables 4.2.6.8 and 6.1.1.4'

loop_
_geom_angle_atom_site_label_1
_geom_angle_atom_site_label_2
_geom_angle_atom_site_label_3
_geom_angle
_geom_angle_site_symmetry_1
_geom_angle_site_symmetry_3
O4 Cd1 N2 131.3(3) 2_645 .
O4 Cd1 N1 91.7(3) 2_645 .
N2 Cd1 N1 86.6(4) . .
O4 Cd1 N3 92.9(3) 2_645 4_545
N2 Cd1 N3 87.8(3) . 4_545
N1 Cd1 N3 174.2(3) . 4_545
O4 Cd1 O2 91.8(3) 2_645 .
N2 Cd1 O2 136.8(3) . .
N1 Cd1 O2 92.1(4) . .
N3 Cd1 O2 91.3(3) 4_545 .
O4 Cd1 O1 145.8(3) 2_645 .
N2 Cd1 O1 82.8(3) . .
N1 Cd1 O1 91.6(3) . .
N3 Cd1 O1 86.6(3) 4_545 .
O2 Cd1 O1 54.0(3) . .
O4 Cd1 O3 53.4(3) 2_645 2_645
N2 Cd1 O3 78.1(3) . 2_645
N1 Cd1 O3 84.9(4) . 2_645
N3 Cd1 O3 95.0(4) 4_545 2_645
O2 Cd1 O3 144.8(3) . 2_645
O1 Cd1 O3 160.7(3) . 2_645
O3 C1 O4 123.9(12) . .
O3 C1 C2 118.4(13) . .
O4 C1 C2 117.7(13) . .
C3 C2 C6 118.4(14) . .
C3 C2 C1 122.6(15) . .
C6 C2 C1 118.9(13) . .
C2 C3 C4 118.7(15) . .
C2 C3 H3 120.7 . .
C4 C3 H3 120.7 . .
C5 C4 C3 113.5(13) . .
C5 C4 H4 123.2 . .
C3 C4 H4 123.2 . .
N5 C5 C4 130.9(14) . .
N5 C5 S2 107.6(10) . .
C4 C5 S2 121.5(11) . .
N5 C6 C2 125.1(14) . .
N5 C6 H6 117.4 . .
C2 C6 H6 117.4 . .
N4 C7 C8 124.6(12) . .
N4 C7 S1 119.4(11) . .
C8 C7 S1 115.9(11) . .
C9 C8 C7 117.9(13) . .
C9 C8 H8 121.0 . .
C7 C8 H8 121.0 . .
C8 C9 C10 119.6(13) . .
C8 C9 H9 120.2 . .
C10 C9 H9 120.2 . .
C11 C10 C9 118.9(12) . .
C11 C10 C12 121.6(12) . .
C9 C10 C12 119.5(12) . .
C10 C11 N4 122.9(12) . .
C10 C11 H11 118.6 . .
N4 C11 H11 118.6 . .
O2 C12 O1 123.5(12) . .
O2 C12 C10 118.2(11) . .
O1 C12 C10 118.3(11) . .
N2 C13 C14 122.3(14) . .
N2 C13 H13 118.8 . .
C14 C13 H13 118.8 . .
C15 C14 C13 119.8(15) . .
C15 C14 H14 120.1 . .
C13 C14 H14 120.1 . .
C16 C15 C14 117.4(14) . .
C16 C15 C18 122.5(15) . .
C14 C15 C18 119.9(15) . .
C15 C16 C17 121.1(14) . .
C15 C16 H16 119.5 . .
C17 C16 H16 119.5 . .
N2 C17 C16 121.7(13) . .
N2 C17 H17 119.1 . .
C16 C17 H17 119.1 . .
C18 C18 C15 115.7(18) 2 .
C18 C18 H18A 108.4 2 .
C15 C18 H18A 108.4 . .
C18 C18 H18B 108.4 2 .
C15 C18 H18B 108.4 . .
H18A C18 H18B 107.4 . .
N3 C19 C20 126.7(14) . .
N3 C19 H19 116.6 . .
C20 C19 H19 116.6 . .
C19 C20 C21 120.8(15) . .
C19 C20 H20 119.6 . .
C21 C20 H20 119.6 . .
C20 C21 C22 113.4(14) . .
C20 C21 C24 125.1(16) . .
C22 C21 C24 121.5(17) . .
C23 C22 C21 120.4(15) . .
C23 C22 H22 119.8 . .
C21 C22 H22 119.8 . .
C22 C23 N3 126.1(15) . .
C22 C23 H23 116.9 . .
N3 C23 H23 116.9 . .
C21 C24 C25 110.3(13) . .
C21 C24 H24A 109.6 . .
C25 C24 H24A 109.6 . .
C21 C24 H24B 109.6 . .
C25 C24 H24B 109.6 . .
H24A C24 H24B 108.1 . .
C26 C25 C24 111.5(13) . .
C26 C25 H25A 109.3 . .
C24 C25 H25A 109.3 . .
C26 C25 H25B 109.3 . .
C24 C25 H25B 109.3 . .
H25A C25 H25B 108.0 . .
C30 C26 C27 115.7(14) . .
C30 C26 C25 125.7(16) . .
C27 C26 C25 118.4(16) . .
C26 C27 C28 119.1(15) . .
C26 C27 H27 120.4 . .
C28 C27 H27 120.4 . .
N1 C28 C27 123.1(14) . .
N1 C28 H28 118.4 . .
C27 C28 H28 118.4 . .
N1 C29 C30 121.3(14) . .
N1 C29 H29 119.4 . .
C30 C29 H29 119.4 . .
C29 C30 C26 122.9(15) . .
C29 C30 H30 118.6 . .
C26 C30 H30 118.6 . .
C28 N1 C29 117.7(13) . .
C28 N1 Cd1 121.3(10) . .
C29 N1 Cd1 120.6(10) . .
C17 N2 C13 117.5(11) . .
C17 N2 Cd1 121.8(8) . .
C13 N2 Cd1 120.6(9) . .
C19 N3 C23 112.5(12) . .
C19 N3 Cd1 125.7(9) . 4
C23 N3 Cd1 121.3(9) . 4
C7 N4 C11 115.8(12) . .
C5 N5 C6 113.3(13) . .
C12 O1 Cd1 88.0(7) . .
C12 O2 Cd1 93.1(7) . .
C1 O3 Cd1 86.3(8) . 2_665
C1 O4 Cd1 96.3(8) . 2_665
H5A O5 H5B 109.9 . .
C7 S1 S2 108.4(5) . .
C5 S2 S1 106.9(5) . .

loop_
_geom_bond_atom_site_label_1
_geom_bond_atom_site_label_2
_geom_bond_distance
_geom_bond_site_symmetry_2
Cd1 O4 2.352(8) 2_645
Cd1 N2 2.365(9) .
Cd1 N1 2.366(11) .
Cd1 N3 2.369(10) 4_545
Cd1 O2 2.387(8) .
Cd1 O1 2.493(9) .
Cd1 O3 2.570(10) 2_645
C1 O3 1.255(15) .
C1 O4 1.259(15) .
C1 C2 1.493(17) .
C2 C3 1.32(2) .
C2 C6 1.395(19) .
C3 C4 1.51(2) .
C3 H3 0.9300 .
C4 C5 1.332(18) .
C4 H4 0.9300 .
C5 N5 1.290(16) .
C5 S2 1.827(14) .
C6 N5 1.361(17) .
C6 H6 0.9300 .
C7 N4 1.326(17) .
C7 C8 1.376(19) .
C7 S1 1.822(14) .
C8 C9 1.351(18) .
C8 H8 0.9300 .
C9 C10 1.385(17) .
C9 H9 0.9300 .
C10 C11 1.352(17) .
C10 C12 1.518(16) .
C11 N4 1.367(17) .
C11 H11 0.9300 .
C12 O2 1.256(14) .
C12 O1 1.264(14) .
C13 N2 1.324(15) .
C13 C14 1.385(17) .
C13 H13 0.9300 .
C14 C15 1.36(2) .
C14 H14 0.9300 .
C15 C16 1.338(19) .
C15 C18 1.542(19) .
C16 C17 1.382(17) .
C16 H16 0.9300 .
C17 N2 1.324(15) .
C17 H17 0.9300 .
C18 C18 1.33(3) 2
C18 H18A 0.9700 .
C18 H18B 0.9700 .
C19 N3 1.291(17) .
C19 C20 1.354(19) .
C19 H19 0.9300 .
C20 C21 1.35(2) .
C20 H20 0.9300 .
C21 C22 1.40(2) .
C21 C24 1.49(2) .
C22 C23 1.326(19) .
C22 H22 0.9300 .
C23 N3 1.331(17) .
C23 H23 0.9300 .
C24 C25 1.593(19) .
C24 H24A 0.9700 .
C24 H24B 0.9700 .
C25 C26 1.55(2) .
C25 H25A 0.9700 .
C25 H25B 0.9700 .
C26 C30 1.338(19) .
C26 C27 1.37(2) .
C27 C28 1.37(2) .
C27 H27 0.9300 .
C28 N1 1.300(16) .
C28 H28 0.9300 .
C29 N1 1.311(17) .
C29 C30 1.338(19) .
C29 H29 0.9300 .
C30 H30 0.9300 .
N3 Cd1 2.369(10) 4
O3 Cd1 2.570(10) 2_665
O4 Cd1 2.352(8) 2_665
O5 H5A 0.8628 .
O5 H5B 0.8558 .
O6 H6A 0.8684 .
S1 S2 1.964(7) .

loop_
_geom_torsion_atom_site_label_1
_geom_torsion_atom_site_label_2
_geom_torsion_atom_site_label_3
_geom_torsion_atom_site_label_4
_geom_torsion
_geom_torsion_site_symmetry_1
_geom_torsion_site_symmetry_4
O3 C1 C2 C3 172.7(14) . .
O4 C1 C2 C3 -7(2) . .
O3 C1 C2 C6 -11.7(19) . .
O4 C1 C2 C6 168.6(12) . .
C6 C2 C3 C4 1(2) . .
C1 C2 C3 C4 176.5(11) . .
C2 C3 C4 C5 -2.4(19) . .
C3 C4 C5 N5 3(2) . .
C3 C4 C5 S2 -175.6(9) . .
C3 C2 C6 N5 0(2) . .
C1 C2 C6 N5 -175.4(13) . .
N4 C7 C8 C9 6(2) . .
S1 C7 C8 C9 -169.8(10) . .
C7 C8 C9 C10 -4(2) . .
C8 C9 C10 C11 -0.7(19) . .
C8 C9 C10 C12 178.4(11) . .
C9 C10 C11 N4 4.3(19) . .
C12 C10 C11 N4 -174.9(11) . .
C11 C10 C12 O2 -5.9(18) . .
C9 C10 C12 O2 175.0(12) . .
C11 C10 C12 O1 174.8(12) . .
C9 C10 C12 O1 -4.4(18) . .
N2 C13 C14 C15 2(2) . .
C13 C14 C15 C16 -3(2) . .
C13 C14 C15 C18 -177.5(13) . .
C14 C15 C16 C17 1(2) . .
C18 C15 C16 C17 176.0(13) . .
C15 C16 C17 N2 1(2) . .
C16 C15 C18 C18 74.3(15) . 2
C14 C15 C18 C18 -111.0(13) . 2
N3 C19 C20 C21 0(2) . .
C19 C20 C21 C22 -1(2) . .
C19 C20 C21 C24 177.4(14) . .
C20 C21 C22 C23 2(2) . .
C24 C21 C22 C23 -176.4(14) . .
C21 C22 C23 N3 -2(2) . .
C20 C21 C24 C25 -109.7(18) . .
C22 C21 C24 C25 68.7(19) . .
C21 C24 C25 C26 56(2) . .
C24 C25 C26 C30 69(2) . .
C24 C25 C26 C27 -106.1(18) . .
C30 C26 C27 C28 1(2) . .
C25 C26 C27 C28 176.5(14) . .
C26 C27 C28 N1 -3(2) . .
N1 C29 C30 C26 3(2) . .
C27 C26 C30 C29 -1(2) . .
C25 C26 C30 C29 -175.8(14) . .
C27 C28 N1 C29 5(2) . .
C27 C28 N1 Cd1 -167.9(12) . .
C30 C29 N1 C28 -4(2) . .
C30 C29 N1 Cd1 168.4(11) . .
O4 Cd1 N1 C28 -111.5(10) 2_645 .
N2 Cd1 N1 C28 117.2(10) . .
N3 Cd1 N1 C28 106(4) 4_545 .
O2 Cd1 N1 C28 -19.6(10) . .
O1 Cd1 N1 C28 34.4(10) . .
O3 Cd1 N1 C28 -164.5(10) 2_645 .
O4 Cd1 N1 C29 75.8(10) 2_645 .
N2 Cd1 N1 C29 -55.5(10) . .
N3 Cd1 N1 C29 -67(4) 4_545 .
O2 Cd1 N1 C29 167.7(10) . .
O1 Cd1 N1 C29 -138.2(10) . .
O3 Cd1 N1 C29 22.8(10) 2_645 .
C16 C17 N2 C13 -1.7(19) . .
C16 C17 N2 Cd1 -179.1(9) . .
C14 C13 N2 C17 0(2) . .
C14 C13 N2 Cd1 177.6(11) . .
O4 Cd1 N2 C17 -135.3(9) 2_645 .
N1 Cd1 N2 C17 -46.0(10) . .
N3 Cd1 N2 C17 132.8(10) 4_545 .
O2 Cd1 N2 C17 43.3(12) . .
O1 Cd1 N2 C17 46.0(9) . .
O3 Cd1 N2 C17 -131.6(10) 2_645 .
O4 Cd1 N2 C13 47.4(11) 2_645 .
N1 Cd1 N2 C13 136.6(10) . .
N3 Cd1 N2 C13 -44.5(10) 4_545 .
O2 Cd1 N2 C13 -134.0(9) . .
O1 Cd1 N2 C13 -131.4(10) . .
O3 Cd1 N2 C13 51.1(10) 2_645 .
C20 C19 N3 C23 0(2) . .
C20 C19 N3 Cd1 -171.5(12) . 4
C22 C23 N3 C19 1(2) . .
C22 C23 N3 Cd1 173.1(12) . 4
C8 C7 N4 C11 -2(2) . .
S1 C7 N4 C11 173.1(9) . .
C10 C11 N4 C7 -2.7(19) . .
C4 C5 N5 C6 -2(2) . .
S2 C5 N5 C6 176.9(10) . .
C2 C6 N5 C5 0(2) . .
O2 C12 O1 Cd1 11.9(13) . .
C10 C12 O1 Cd1 -168.9(10) . .
O4 Cd1 O1 C12 -2.5(11) 2_645 .
N2 Cd1 O1 C12 175.8(8) . .
N1 Cd1 O1 C12 -97.8(8) . .
N3 Cd1 O1 C12 87.7(8) 4_545 .
O2 Cd1 O1 C12 -6.4(7) . .
O3 Cd1 O1 C12 -176.8(9) 2_645 .
O1 C12 O2 Cd1 -12.4(13) . .
C10 C12 O2 Cd1 168.3(9) . .
O4 Cd1 O2 C12 -171.3(8) 2_645 .
N2 Cd1 O2 C12 9.7(10) . .
N1 Cd1 O2 C12 96.8(8) . .
N3 Cd1 O2 C12 -78.4(8) 4_545 .
O1 Cd1 O2 C12 6.4(7) . .
O3 Cd1 O2 C12 -179.0(7) 2_645 .
O4 C1 O3 Cd1 0.9(14) . 2_665
C2 C1 O3 Cd1 -178.8(11) . 2_665
O3 C1 O4 Cd1 -1.0(15) . 2_665
C2 C1 O4 Cd1 178.7(10) . 2_665
N4 C7 S1 S2 26.2(12) . .
C8 C7 S1 S2 -157.9(9) . .
N5 C5 S2 S1 -178.0(8) . .
C4 C5 S2 S1 1.1(12) . .
C7 S1 S2 C5 101.9(6) . .
